data_4112530
loop_
_publ_author_name
'Walter Baratta'
'Carlo Mealli'
'Eberhardt Herdtweck'
'Andrea Ienco'
'Sax A. Mason'
'Pierluigi Rigo'

_publ_contact_author
;
       Dr. Eberhardt Herdtweck,
       Anorganisch-chemisches Institut der
       Technischen Universit\"at M\"unchen,
       Lichtenbergstrasse 4,
       D-85747 Garching bei M\"unchen,
       Germany.
;
_publ_contact_author_email eberhardt.herdtweck@ch.tum.de
_publ_contact_author_fax ' +49(0)89 289 13473'
_publ_contact_author_phone '+49(0)89 289 13143'
_publ_section_title
;
 Nonclassical vs Classical Metal...H3C-C Interactions: Accurate
 Characterization of a 14-Electron Ruthenium(II) System by Neutron
 Diffraction, Database Analysis, Solution Dynamics, and DFT Studies
;
_journal_name_full 'Journal of the American Chemical Society'
_journal_page_first 5549
_journal_page_last 5562
_journal_paper_doi 10.1021/ja038986a
_journal_volume 126
_journal_year 2004
_chemical_compound_source 'see text'
_chemical_formula_moiety 'C40 H38 Cl2 P2 Ru, C7 H8'
_chemical_formula_sum 'C47 H46 Cl2 P2 Ru'
_chemical_formula_weight 844.75
_chemical_name_systematic
;
 ? 
;
_space_group_IT_number 2
_symmetry_cell_setting triclinic
_symmetry_space_group_name_Hall '-P 1'
_symmetry_space_group_name_H-M 'P -1'
_atom_sites_solution_hydrogens difmap
_atom_sites_solution_primary direct
_atom_sites_solution_secondary difmap
_audit_creation_date 29-Aug-00
_audit_creation_method 'PLATON <TABLE ACC> option'
_audit_update_record
;
  1-Sep-00  Updated by the Author E.H.
  29-Oct-02  Updated by the Author E.H.
            Textwriting by E.H.
            Checkcif    OK
  30-Oct-02  Updated by the Author E.H.
  30-Jul-03  Updated by the Author E.H.
  9-Oct-03  Updated by the Author E.H.
;
_cell_angle_alpha 89.465(6)
_cell_angle_beta 89.799(6)
_cell_angle_gamma 96.143(6)
_cell_formula_units_Z 2
_cell_length_a 10.533(1)
_cell_length_b 12.728(1)
_cell_length_c 14.913(1)
_cell_measurement_reflns_used 2226
_cell_measurement_temperature 100.0(5)
_cell_measurement_theta_max 45.1
_cell_measurement_theta_min 7.6
_cell_volume 1987.7(3)
_computing_cell_refinement ILL-software
_computing_data_collection ILL-software
_computing_data_reduction ILL-software
_computing_molecular_graphics 'PLATON PLUTON (Spek, 2001)'
_computing_publication_material 'PLATON (Spek, 2001)'
_computing_structure_refinement 'SHELXL-97 (Sheldrick, 1998)'
_computing_structure_solution 'BARK 3066 (Baratta, 1999)'
_diffrn_ambient_temperature 100.0(5)
_diffrn_measurement_device D19
_diffrn_measurement_method ' # see _exptl_special_details '
_diffrn_radiation_probe neutron
_diffrn_radiation_source ILL
_diffrn_radiation_type neutron
_diffrn_radiation_wavelength 1.5364
_diffrn_reflns_av_R_equivalents 0.0369
_diffrn_reflns_av_sigmaI/netI 0.0391
_diffrn_reflns_limit_h_max 11
_diffrn_reflns_limit_h_min -11
_diffrn_reflns_limit_k_max 13
_diffrn_reflns_limit_k_min -13
_diffrn_reflns_limit_l_max 16
_diffrn_reflns_limit_l_min -14
_diffrn_reflns_number 5468
_diffrn_reflns_theta_max 56.88
_diffrn_reflns_theta_min 2.95
_diffrn_standards_decay_% 0.0
_diffrn_standards_interval_count 100
_diffrn_standards_number 3
_exptl_absorpt_coefficient_mu 0.239
_exptl_absorpt_correction_T_max 0.9120
_exptl_absorpt_correction_T_min 0.8595
_exptl_absorpt_correction_type analytical
_exptl_absorpt_process_details
; 
 The intensities were corrected for attenuation by the cylindrical V and Al
 heat shields (minimum and maximum transmission coefficients 0.8624 and
 0.8981 at 1.3072 \%A; 0.8349 and 0.8901 at 1.5364 \%A, and by the crystal
 itself (C47 H46 Cl2 P2 Ru, Formula_Weight =  844.75, F(000) = 872.0,
 mu(neutron)  = 0.221 mm-1 at 1.3072 \%A, 0.239 mm-1 at 1.5364 \%A,
 minimum and maximum transmission coefficients 0.8826 and 0.9181 at
 1.3072 \%A; 0.8595 and 0.9120 at 1.5364 \%A ) with the program D19abs,
 based on the ILL version of the CCSL system ( Matthewman et al, 1982)
;
_exptl_crystal_colour 'dark red'
_exptl_crystal_density_diffrn 1.411
_exptl_crystal_density_meas ?
_exptl_crystal_density_method none
_exptl_crystal_description needle
_exptl_crystal_F_000 872
_exptl_crystal_size_max 3.25
_exptl_crystal_size_mid 0.75
_exptl_crystal_size_min 0.40
_refine_diff_density_max 0.720
_refine_diff_density_min -0.704
_refine_diff_density_rms 0.162
_refine_ls_extinction_method none
_refine_ls_goodness_of_fit_ref 1.123
_refine_ls_hydrogen_treatment refall
_refine_ls_matrix_type full
_refine_ls_number_parameters 884
_refine_ls_number_reflns 5468
_refine_ls_number_restraints 0
_refine_ls_restrained_S_all 1.123
_refine_ls_R_factor_all 0.0727
_refine_ls_R_factor_gt 0.0641
_refine_ls_shift/su_max 0.000
_refine_ls_shift/su_mean 0.000
_refine_ls_structure_factor_coef Fsqd
_refine_ls_weighting_details ' w=1/[\s^2^(Fo^2^)+(0.0000P)^2^+63.79081P] where P=(Fo^2^+2Fc^2^)/3'
_refine_ls_weighting_scheme sigma
_refine_ls_wR_factor_gt 0.1261
_refine_ls_wR_factor_ref 0.1305
_reflns_number_gt 4930
_reflns_number_total 5468
_reflns_threshold_expression >2sigma(I)
_cod_data_source_file ja038986asi20031010_124309.cif
_cod_data_source_block BARKN-5001-100
_cod_depositor_comments
;
The following automatic conversions were performed:

'_exptl_crystal_density_meas' value 'none' was changed to '?' - the
value is perceived as not measured.

Automatic conversion script
Id: cif_fix_values 3008 2015-01-20 13:52:24Z robertas 
;
_cod_database_code 4112530

loop_
_symmetry_equiv_pos_as_xyz
x,y,z
-x,-y,-z

loop_
_atom_site_aniso_label
_atom_site_aniso_U_11
_atom_site_aniso_U_22
_atom_site_aniso_U_33
_atom_site_aniso_U_23
_atom_site_aniso_U_13
_atom_site_aniso_U_12
Ru 0.017(2) 0.0134(19) 0.0085(19) 0.0008(15) 0.0013(16) 0.0026(16)
Cl1 0.0177(16) 0.0210(15) 0.0125(14) -0.0029(12) 0.0013(12) -0.0009(13)
Cl2 0.0135(15) 0.0219(15) 0.0180(15) -0.0029(12) -0.0049(12) 0.0017(12)
P1 0.018(3) 0.017(3) 0.008(3) -0.002(2) 0.003(2) -0.001(2)
P2 0.010(3) 0.011(3) 0.018(3) -0.001(2) 0.006(2) 0.002(2)
C10 0.023(3) 0.014(3) 0.018(3) 0.001(2) 0.011(3) -0.006(2)
C11 0.024(2) 0.012(2) 0.015(2) 0.0001(17) -0.0003(19) 0.0032(19)
C12 0.018(2) 0.020(2) 0.014(2) 0.0038(18) -0.0002(19) 0.0012(19)
C13 0.023(3) 0.023(3) 0.024(2) 0.007(2) 0.002(3) -0.010(2)
C14 0.037(3) 0.020(3) 0.034(3) 0.008(3) -0.005(3) -0.004(2)
C15 0.035(3) 0.014(3) 0.038(3) 0.008(2) -0.010(2) 0.004(3)
C16 0.020(2) 0.016(2) 0.029(2) 0.0023(19) -0.007(2) 0.000(2)
C17 0.029(4) 0.012(3) 0.039(4) -0.009(3) 0.000(3) 0.006(3)
C21 0.012(2) 0.013(2) 0.014(2) -0.0006(16) -0.0002(19) 0.0017(17)
C22 0.015(3) 0.025(2) 0.008(2) -0.0014(18) 0.001(2) 0.0003(19)
C23 0.009(3) 0.024(2) 0.019(3) -0.0001(18) -0.001(2) -0.0029(18)
C24 0.014(3) 0.024(2) 0.021(3) -0.0003(18) -0.002(2) 0.001(2)
C25 0.014(3) 0.023(2) 0.020(3) 0.0003(19) 0.010(2) 0.0032(19)
C26 0.012(3) 0.017(2) 0.016(3) -0.0040(18) 0.003(2) -0.0011(18)
C31 0.011(2) 0.019(2) 0.013(2) -0.0007(17) -0.0034(17) 0.0039(18)
C32 0.020(2) 0.016(3) 0.011(2) -0.0030(18) 0.0001(18) 0.004(2)
C33 0.025(3) 0.031(3) 0.016(3) -0.006(2) -0.006(2) 0.008(2)
C34 0.028(3) 0.029(3) 0.019(3) -0.010(2) -0.004(2) 0.005(2)
C35 0.028(3) 0.026(3) 0.018(3) -0.006(2) -0.004(2) -0.008(2)
C36 0.023(3) 0.021(2) 0.019(3) -0.007(2) -0.005(2) 0.001(2)
C40 0.016(3) 0.023(3) 0.025(3) 0.003(3) 0.008(3) 0.003(2)
C41 0.021(2) 0.015(2) 0.012(2) -0.0054(17) -0.0017(19) 0.0003(18)
C42 0.021(2) 0.018(2) 0.013(2) -0.0003(17) 0.0010(18) 0.0023(19)
C43 0.024(3) 0.016(3) 0.029(3) 0.004(2) 0.002(2) 0.006(2)
C44 0.027(3) 0.022(3) 0.032(3) 0.002(2) 0.005(2) 0.006(3)
C45 0.016(3) 0.016(2) 0.024(2) -0.0005(18) 0.003(2) 0.0082(19)
C46 0.015(2) 0.018(2) 0.018(2) -0.0025(18) 0.0008(19) 0.0016(19)
C47 0.031(4) 0.017(3) 0.023(3) 0.002(2) 0.009(3) 0.000(2)
C51 0.018(2) 0.012(2) 0.012(2) -0.0013(16) 0.0036(17) -0.0026(18)
C52 0.032(3) 0.016(2) 0.013(2) -0.0042(18) 0.000(2) -0.002(2)
C53 0.036(3) 0.015(2) 0.019(2) -0.005(2) -0.004(2) -0.004(2)
C54 0.024(3) 0.018(2) 0.027(3) -0.003(2) -0.007(2) 0.001(2)
C55 0.021(3) 0.025(3) 0.021(2) -0.001(2) -0.009(2) -0.006(2)
C56 0.016(3) 0.013(2) 0.016(2) -0.003(2) 0.0009(19) 0.0022(19)
C61 0.020(2) 0.012(2) 0.014(2) -0.0049(16) 0.002(2) 0.0006(17)
C62 0.017(3) 0.019(2) 0.016(3) -0.0003(18) 0.006(2) 0.0019(18)
C63 0.026(3) 0.024(2) 0.012(2) -0.0019(18) 0.003(2) 0.004(2)
C64 0.022(3) 0.024(2) 0.012(3) -0.0043(18) 0.005(2) 0.0057(19)
C65 0.027(3) 0.025(2) 0.011(3) -0.0059(18) 0.000(3) 0.005(2)
C66 0.016(3) 0.018(2) 0.018(3) -0.0035(17) -0.003(2) 0.0041(19)
H101 0.053(7) 0.055(6) 0.029(6) 0.001(5) 0.001(5) 0.033(5)
H102 0.039(6) 0.027(5) 0.056(6) -0.030(5) 0.001(5) -0.004(5)
H103 0.037(6) 0.052(6) 0.059(7) 0.005(5) 0.023(6) 0.007(5)
H131 0.048(6) 0.057(7) 0.039(6) 0.011(5) 0.022(6) 0.003(5)
H141 0.054(7) 0.034(6) 0.076(8) 0.027(6) -0.001(6) 0.005(5)
H151 0.045(6) 0.021(5) 0.074(7) 0.014(5) -0.011(5) 0.018(5)
H171 0.055(7) 0.012(6) 0.090(8) -0.011(5) 0.017(6) 0.009(5)
H172 0.034(6) 0.062(7) 0.046(7) 0.014(6) 0.017(5) 0.019(5)
H173 0.038(7) 0.043(6) 0.074(8) -0.014(6) 0.008(6) -0.002(6)
H221 0.024(5) 0.049(6) 0.028(5) 0.003(4) 0.007(5) -0.002(4)
H231 0.027(5) 0.073(7) 0.018(6) 0.008(4) -0.007(4) -0.012(5)
H241 0.031(7) 0.051(6) 0.038(6) 0.003(4) 0.005(5) 0.002(5)
H251 0.034(5) 0.056(6) 0.029(5) 0.004(4) 0.014(5) -0.010(5)
H261 0.035(5) 0.048(6) 0.021(6) -0.008(4) 0.011(5) -0.003(4)
H321 0.042(6) 0.036(6) 0.025(5) 0.010(4) -0.004(4) -0.021(5)
H331 0.046(6) 0.054(6) 0.028(5) 0.008(5) 0.005(5) -0.008(5)
H341 0.056(6) 0.048(6) 0.015(5) -0.012(4) -0.010(4) 0.012(5)
H351 0.066(7) 0.039(6) 0.041(6) -0.015(5) -0.002(5) -0.017(6)
H361 0.048(6) 0.038(5) 0.029(6) -0.005(5) -0.006(5) -0.012(5)
H401 0.030(6) 0.070(7) 0.048(6) 0.019(6) 0.011(6) 0.017(6)
H402 0.084(9) 0.045(6) 0.034(6) -0.004(5) 0.009(6) -0.011(6)
H403 0.043(6) 0.042(6) 0.039(5) -0.003(4) 0.028(6) 0.016(5)
H431 0.056(7) 0.030(6) 0.053(6) 0.012(5) 0.001(5) 0.015(5)
H441 0.046(6) 0.041(6) 0.057(7) 0.005(5) 0.000(5) 0.023(6)
H451 0.033(6) 0.038(5) 0.048(6) -0.001(4) 0.019(5) 0.005(4)
H452 0.039(6) 0.032(5) 0.038(6) -0.017(4) -0.008(5) 0.003(5)
H471 0.055(7) 0.021(7) 0.058(7) -0.007(5) 0.009(5) 0.004(5)
H472 0.015(5) 0.063(7) 0.042(6) 0.004(5) -0.001(5) -0.003(5)
H473 0.056(6) 0.033(5) 0.026(6) -0.011(5) 0.018(5) -0.005(4)
H531 0.061(7) 0.046(6) 0.044(6) -0.024(6) -0.006(5) -0.004(5)
H541 0.053(7) 0.044(6) 0.050(6) -0.001(5) -0.026(6) -0.006(5)
H551 0.030(6) 0.054(6) 0.044(6) -0.003(5) -0.017(5) 0.014(5)
H561 0.047(6) 0.028(5) 0.034(5) -0.018(5) -0.004(4) 0.002(4)
H621 0.036(6) 0.044(5) 0.018(5) -0.001(4) -0.003(5) 0.006(4)
H631 0.048(7) 0.040(6) 0.034(6) -0.003(4) 0.013(5) 0.003(5)
H641 0.061(6) 0.054(6) 0.013(5) -0.001(4) 0.004(5) 0.011(5)
H651 0.053(7) 0.042(6) 0.020(5) 0.000(4) -0.013(5) 0.002(5)
H661 0.021(6) 0.043(5) 0.031(5) -0.008(4) 0.005(4) -0.008(4)
C71 0.032(3) 0.022(3) 0.022(3) -0.002(2) -0.001(2) 0.001(2)
C72 0.031(3) 0.029(3) 0.035(3) 0.004(3) -0.004(3) 0.002(2)
C73 0.039(3) 0.021(3) 0.032(3) 0.005(2) -0.002(2) 0.001(3)
C74 0.034(3) 0.029(3) 0.029(3) -0.010(3) -0.001(2) 0.000(2)
C75 0.026(3) 0.024(3) 0.031(3) -0.008(2) 0.013(2) -0.008(2)
C76 0.026(3) 0.020(3) 0.031(3) 0.002(2) 0.006(2) 0.001(2)
C77 0.041(4) 0.035(3) 0.038(4) -0.007(3) -0.004(3) 0.002(3)
H721 0.069(7) 0.040(6) 0.033(6) 0.007(5) 0.011(5) 0.001(5)
H731 0.065(7) 0.027(6) 0.061(7) 0.008(5) 0.003(6) -0.015(6)
H741 0.071(8) 0.047(6) 0.039(6) -0.021(6) -0.012(5) -0.015(5)
H751 0.067(7) 0.041(6) 0.045(7) -0.002(5) 0.008(6) -0.009(5)
H761 0.051(7) 0.036(7) 0.063(7) -0.010(5) 0.003(5) -0.016(5)
H771 0.28(3) 0.086(11) 0.038(9) -0.023(9) 0.020(12) -0.055(15)
H772 0.17(2) 0.121(16) 0.120(16) -0.090(14) -0.064(15) 0.066(16)
H773 0.069(11) 0.112(13) 0.105(12) -0.062(10) -0.001(9) -0.036(9)

loop_
_atom_site_label
_atom_site_type_symbol
_atom_site_thermal_displace_type
_atom_site_fract_x
_atom_site_fract_y
_atom_site_fract_z
_atom_site_occupancy
_atom_site_U_iso_or_equiv
Ru Ru Uani 0.0949(4) 0.0080(3) 0.3150(2) 1.000 0.0129(11)
Cl1 Cl Uani 0.1972(3) 0.0221(2) 0.45863(18) 1.000 0.0173(9)
Cl2 Cl Uani -0.0484(3) -0.0144(2) 0.18996(19) 1.000 0.0178(9)
P1 P Uani 0.2122(5) -0.1171(4) 0.2626(3) 1.000 0.0145(17)
P2 P Uani 0.2043(5) 0.1560(4) 0.2619(3) 1.000 0.0129(17)
C10 C Uani -0.0290(5) -0.1685(3) 0.3837(4) 1.000 0.0189(17)
C11 C Uani 0.1748(4) -0.2404(3) 0.3290(3) 1.000 0.0169(12)
C12 C Uani 0.0660(4) -0.2485(3) 0.3853(3) 1.000 0.0174(12)
C13 C Uani 0.0451(5) -0.3342(3) 0.4437(3) 1.000 0.0243(16)
C14 C Uani 0.1265(5) -0.4146(4) 0.4448(4) 1.000 0.0309(17)
C15 C Uani 0.2275(5) -0.4093(4) 0.3843(3) 1.000 0.0289(17)
C16 C Uani 0.2532(4) -0.3236(3) 0.3258(3) 1.000 0.0218(12)
C17 C Uani 0.3651(6) -0.3272(4) 0.2618(4) 1.000 0.026(2)
C21 C Uani 0.3848(4) -0.0923(3) 0.2802(3) 1.000 0.0130(12)
C22 C Uani 0.4260(4) -0.1007(3) 0.3693(3) 1.000 0.0161(14)
C23 C Uani 0.5546(4) -0.0817(3) 0.3906(3) 1.000 0.0177(16)
C24 C Uani 0.6452(5) -0.0531(3) 0.3229(3) 1.000 0.0197(16)
C25 C Uani 0.6045(4) -0.0451(3) 0.2346(3) 1.000 0.0189(16)
C26 C Uani 0.4755(4) -0.0648(3) 0.2126(3) 1.000 0.0152(16)
C31 C Uani 0.1819(4) -0.1631(3) 0.1483(3) 1.000 0.0142(12)
C32 C Uani 0.2273(4) -0.1043(4) 0.0727(3) 1.000 0.0155(14)
C33 C Uani 0.1966(4) -0.1392(4) -0.0134(3) 1.000 0.0236(17)
C34 C Uani 0.1205(4) -0.2337(4) -0.0263(3) 1.000 0.0251(17)
C35 C Uani 0.0732(5) -0.2919(4) 0.0479(3) 1.000 0.0247(17)
C36 C Uani 0.1027(4) -0.2569(4) 0.1355(3) 1.000 0.0210(16)
C40 C Uani -0.0531(5) 0.1528(4) 0.3622(4) 1.000 0.0213(17)
C41 C Uani 0.1002(4) 0.2636(3) 0.2575(3) 1.000 0.0161(12)
C42 C Uani 0.1340(4) 0.3601(3) 0.2100(3) 1.000 0.0173(12)
C43 C Uani 0.0502(4) 0.4382(4) 0.2121(3) 1.000 0.0228(17)
C44 C Uani -0.0654(5) 0.4237(4) 0.2594(3) 1.000 0.0268(17)
C45 C Uani -0.0950(4) 0.3300(3) 0.3076(3) 1.000 0.0182(14)
C46 C Uani -0.0144(4) 0.2499(3) 0.3079(3) 1.000 0.0170(12)
C47 C Uani 0.2585(6) 0.3890(4) 0.1605(4) 1.000 0.0239(19)
C51 C Uani 0.3341(4) 0.2137(3) 0.3348(3) 1.000 0.0143(12)
C52 C Uani 0.3149(6) 0.3028(4) 0.3873(3) 1.000 0.0206(14)
C53 C Uani 0.4103(5) 0.3424(4) 0.4479(3) 1.000 0.0238(14)
C54 C Uani 0.5240(5) 0.2957(3) 0.4554(3) 1.000 0.0231(16)
C55 C Uani 0.5419(5) 0.2089(4) 0.4033(3) 1.000 0.0229(16)
C56 C Uani 0.4486(4) 0.1679(3) 0.3445(3) 1.000 0.0149(14)
C61 C Uani 0.2697(4) 0.1560(3) 0.1490(3) 1.000 0.0154(12)
C62 C Uani 0.4004(5) 0.1685(3) 0.1283(3) 1.000 0.0173(16)
C63 C Uani 0.4402(5) 0.1727(3) 0.0383(3) 1.000 0.0206(14)
C64 C Uani 0.3510(4) 0.1679(3) -0.0296(3) 1.000 0.0191(16)
C65 C Uani 0.2205(5) 0.1542(3) -0.0096(3) 1.000 0.0208(16)
C66 C Uani 0.1810(5) 0.1474(3) 0.0791(3) 1.000 0.0171(16)
C71 C Uani 0.6512(5) 0.5015(3) 0.1595(3) 1.000 0.0255(17)
C72 C Uani 0.7154(5) 0.6027(4) 0.1500(4) 1.000 0.0318(17)
C73 C Uani 0.7404(5) 0.6688(4) 0.2231(3) 1.000 0.0309(17)
C74 C Uani 0.7006(5) 0.6332(4) 0.3083(3) 1.000 0.0308(17)
C75 C Uani 0.6377(4) 0.5318(4) 0.3203(4) 1.000 0.0278(17)
C76 C Uani 0.6119(5) 0.4666(4) 0.2457(3) 1.000 0.0258(17)
C77 C Uani 0.6289(7) 0.4294(6) 0.0802(4) 1.000 0.038(2)
H101 H Uani -0.0629(10) -0.1541(8) 0.3167(8) 1.000 0.044(4)
H102 H Uani 0.0117(9) -0.0939(8) 0.4168(7) 1.000 0.041(3)
H103 H Uani -0.1159(11) -0.1930(8) 0.4221(8) 1.000 0.049(4)
H131 H Uani -0.0383(11) -0.3392(9) 0.4904(7) 1.000 0.048(4)
H141 H Uani 0.1090(11) -0.4792(9) 0.4909(9) 1.000 0.055(4)
H151 H Uani 0.2884(10) -0.4750(8) 0.3807(8) 1.000 0.046(3)
H171 H Uani 0.3831(10) -0.4102(8) 0.2498(8) 1.000 0.052(4)
H172 H Uani 0.3475(10) -0.2953(9) 0.1973(9) 1.000 0.046(4)
H173 H Uani 0.4506(13) -0.2884(9) 0.2843(9) 1.000 0.052(4)
H221 H Uani 0.3555(9) -0.1212(7) 0.4235(6) 1.000 0.034(3)
H231 H Uani 0.5870(9) -0.0886(9) 0.4592(7) 1.000 0.041(3)
H241 H Uani 0.7426(12) -0.0404(8) 0.3399(7) 1.000 0.040(4)
H251 H Uani 0.6766(10) -0.0252(8) 0.1816(7) 1.000 0.041(3)
H261 H Uani 0.4465(9) -0.0604(7) 0.1432(7) 1.000 0.035(3)
H321 H Uani 0.2844(9) -0.0279(8) 0.0798(6) 1.000 0.036(3)
H331 H Uani 0.2312(10) -0.0935(9) -0.0709(7) 1.000 0.044(3)
H341 H Uani 0.0977(10) -0.2619(8) -0.0939(6) 1.000 0.039(3)
H351 H Uani 0.0100(12) -0.3660(9) 0.0404(7) 1.000 0.050(4)
H361 H Uani 0.0637(10) -0.3011(8) 0.1913(7) 1.000 0.039(3)
H401 H Uani 0.0266(12) 0.1237(9) 0.4005(8) 1.000 0.049(4)
H402 H Uani -0.0995(13) 0.0902(10) 0.3207(7) 1.000 0.056(4)
H403 H Uani -0.1231(10) 0.1654(7) 0.4134(7) 1.000 0.041(3)
H431 H Uani 0.0751(11) 0.5113(9) 0.1748(7) 1.000 0.046(4)
H441 H Uani -0.1257(11) 0.4844(9) 0.2599(7) 1.000 0.047(4)
H451 H Uani -0.1828(10) 0.3189(7) 0.3475(7) 1.000 0.040(3)
H452 H Uani 0.2294(12) 0.3385(8) 0.3820(6) 1.000 0.036(3)
H471 H Uani 0.2736(10) 0.4734(9) 0.1485(7) 1.000 0.045(4)
H472 H Uani 0.3398(10) 0.3659(9) 0.1992(7) 1.000 0.041(3)
H473 H Uani 0.2616(10) 0.3509(7) 0.0967(7) 1.000 0.039(3)
H531 H Uani 0.3940(11) 0.4097(9) 0.4901(7) 1.000 0.051(4)
H541 H Uani 0.5978(12) 0.3281(8) 0.5029(8) 1.000 0.050(4)
H551 H Uani 0.6303(11) 0.1705(9) 0.4102(7) 1.000 0.042(3)
H561 H Uani 0.4630(9) 0.0960(8) 0.3064(6) 1.000 0.036(3)
H621 H Uani 0.4734(10) 0.1766(7) 0.1806(6) 1.000 0.033(3)
H631 H Uani 0.5408(12) 0.1837(7) 0.0227(6) 1.000 0.041(4)
H641 H Uani 0.3808(10) 0.1753(8) -0.1003(6) 1.000 0.042(3)
H651 H Uani 0.1494(11) 0.1471(7) -0.0630(7) 1.000 0.039(3)
H661 H Uani 0.0793(10) 0.1344(7) 0.0951(6) 1.000 0.032(3)
H721 H Uani 0.7478(11) 0.6304(8) 0.0839(8) 1.000 0.048(4)
H731 H Uani 0.7902(11) 0.7477(9) 0.2151(8) 1.000 0.052(4)
H741 H Uani 0.7195(12) 0.6834(9) 0.3660(8) 1.000 0.054(4)
H751 H Uani 0.6078(12) 0.5035(8) 0.3852(8) 1.000 0.052(4)
H761 H Uani 0.5655(11) 0.3875(9) 0.2559(8) 1.000 0.051(4)
H771 H Uani 0.646(3) 0.4709(15) 0.0196(12) 1.000 0.140(11)
H772 H Uani 0.674(2) 0.365(2) 0.0821(15) 1.000 0.133(10)
H773 H Uani 0.5293(17) 0.3981(14) 0.0753(12) 1.000 0.098(7)

loop_
_atom_type_symbol
_atom_type_description
_atom_type_scat_length_neutron
_atom_type_scat_source
Ru Ru 7.03 'V.F. Sears, Neutron News, Vol. 3, 1992'
P P 5.13 'V.F. Sears, Neutron News, Vol. 3, 1992'
Cl Cl 9.5770 'V.F. Sears, Neutron News, Vol. 3, 1992'
C C 6.6460 'V.F. Sears, Neutron News, Vol. 3, 1992'
H H -3.7390 'V.F. Sears, Neutron News, Vol. 3, 1992'

loop_
_geom_angle_atom_site_label_1
_geom_angle_atom_site_label_2
_geom_angle_atom_site_label_3
_geom_angle
_geom_angle_publ_flag
Cl1 Ru Cl2 167.7(2) yes
Cl1 Ru P1 95.2(2) yes
Cl1 Ru P2 93.35(19) yes
Cl2 Ru P1 91.55(18) yes
Cl2 Ru P2 95.28(18) yes
P1 Ru P2 101.6(2) yes
P1 Ru H102 92.2(3) no
P2 Ru H102 154.7(3) no
Cl1 Ru H102 64.1(3) no
Cl2 Ru H102 105.5(3) no
C11 P1 C31 102.0(3) yes
Ru P1 C31 117.7(3) yes
C11 P1 C21 100.7(3) yes
Ru P1 C11 109.2(3) yes
Ru P1 C21 115.7(3) yes
C21 P1 C31 109.3(3) yes
C41 P2 C61 103.1(3) yes
C51 P2 C61 106.6(3) yes
C41 P2 C51 101.4(3) yes
Ru P2 C41 110.0(3) yes
Ru P2 C51 115.0(3) yes
Ru P2 C61 118.7(3) yes
P1 C11 C16 121.8(4) yes
C12 C11 C16 120.2(4) no
P1 C11 C12 118.0(3) yes
C10 C12 C11 122.5(4) no
C10 C12 C13 118.6(4) no
C11 C12 C13 118.9(4) no
C12 C13 C14 121.3(5) no
C13 C14 C15 119.0(5) no
C14 C15 C16 121.4(5) no
C11 C16 C15 118.9(4) no
C11 C16 C17 124.4(4) no
C15 C16 C17 116.7(4) no
C22 C21 C26 119.1(4) no
P1 C21 C22 115.8(3) yes
P1 C21 C26 125.0(4) yes
C21 C22 C23 120.7(4) no
C22 C23 C24 120.1(4) no
C23 C24 C25 119.2(4) no
C24 C25 C26 121.0(4) no
C21 C26 C25 119.8(4) no
P1 C31 C32 122.6(4) yes
C32 C31 C36 118.5(4) no
P1 C31 C36 118.7(4) yes
C31 C32 C33 121.0(4) no
C32 C33 C34 120.5(4) no
C33 C34 C35 119.1(4) no
C34 C35 C36 120.9(5) no
C31 C36 C35 119.9(4) no
C42 C41 C46 119.7(4) no
P2 C41 C46 117.4(3) yes
P2 C41 C42 122.8(4) yes
C41 C42 C47 125.2(4) no
C43 C42 C47 115.9(4) no
C41 C42 C43 118.8(4) no
C42 C43 C44 121.7(4) no
C43 C44 C45 118.6(5) no
C44 C45 C46 121.8(4) no
C40 C46 C45 118.1(4) no
C41 C46 C45 119.3(4) no
C40 C46 C41 122.6(4) no
P2 C51 C52 119.3(4) yes
P2 C51 C56 122.0(3) yes
C52 C51 C56 118.6(4) no
C51 C52 C53 119.4(5) no
C52 C53 C54 120.6(5) no
C53 C54 C55 119.4(4) no
C54 C55 C56 120.8(5) no
C51 C56 C55 121.1(4) no
P2 C61 C62 124.6(4) yes
P2 C61 C66 116.2(4) yes
C62 C61 C66 119.1(4) no
C61 C62 C63 119.7(4) no
C62 C63 C64 120.1(5) no
C63 C64 C65 120.5(4) no
C64 C65 C66 119.5(4) no
C61 C66 C65 121.0(5) no
C12 C10 H101 112.4(7) no
C12 C10 H102 110.3(7) no
C12 C10 H103 113.5(7) no
H101 C10 H102 112.0(8) no
H101 C10 H103 104.2(10) no
H102 C10 H103 104.0(9) no
C12 C13 H131 119.2(7) no
C14 C13 H131 119.5(7) no
C13 C14 H141 119.8(8) no
C15 C14 H141 121.2(8) no
C14 C15 H151 120.0(7) no
C16 C15 H151 118.5(7) no
C16 C17 H171 110.3(7) no
C16 C17 H172 112.6(8) no
C16 C17 H173 114.5(9) no
H171 C17 H172 105.4(10) no
H171 C17 H173 106.3(10) no
H172 C17 H173 107.1(10) no
C21 C22 H221 120.0(6) no
C23 C22 H221 119.3(6) no
C22 C23 H231 121.0(7) no
C24 C23 H231 118.9(7) no
C23 C24 H241 119.2(7) no
C25 C24 H241 121.6(7) no
C24 C25 H251 118.7(7) no
C26 C25 H251 120.2(7) no
C21 C26 H261 120.5(6) no
C25 C26 H261 119.7(6) no
C31 C32 H321 120.9(6) no
C33 C32 H321 118.1(6) no
C32 C33 H331 120.6(7) no
C34 C33 H331 118.9(7) no
C33 C34 H341 120.6(7) no
C35 C34 H341 120.3(7) no
C34 C35 H351 121.2(7) no
C36 C35 H351 117.9(7) no
C31 C36 H361 120.2(7) no
C35 C36 H361 119.9(7) no
C46 C40 H401 113.7(7) no
C46 C40 H402 111.1(8) no
C46 C40 H403 112.5(6) no
H401 C40 H402 110.4(10) no
H401 C40 H403 103.8(10) no
H402 C40 H403 104.8(10) no
C42 C43 H431 118.8(7) no
C44 C43 H431 119.4(7) no
C43 C44 H441 119.6(8) no
C45 C44 H441 121.7(8) no
C44 C45 H451 119.6(6) no
C46 C45 H451 118.6(6) no
C42 C47 H471 110.4(7) no
C42 C47 H472 111.2(7) no
C42 C47 H473 112.8(7) no
H471 C47 H472 108.1(10) no
H471 C47 H473 107.5(9) no
H472 C47 H473 106.5(9) no
C51 C52 H452 120.4(7) no
C53 C52 H452 120.2(7) no
C52 C53 H531 119.4(8) no
C54 C53 H531 120.0(7) no
C53 C54 H541 119.6(7) no
C55 C54 H541 121.0(8) no
C54 C55 H551 119.7(7) no
C56 C55 H551 119.5(7) no
C51 C56 H561 119.4(6) no
C55 C56 H561 119.4(6) no
C61 C62 H621 121.8(7) no
C63 C62 H621 118.4(7) no
C62 C63 H631 119.5(7) no
C64 C63 H631 120.3(6) no
C63 C64 H641 120.9(7) no
C65 C64 H641 118.6(7) no
C64 C65 H651 120.9(7) no
C66 C65 H651 119.6(7) no
C61 C66 H661 119.2(6) no
C65 C66 H661 119.8(7) no
C72 C71 C76 118.2(4) no
C72 C71 C77 121.2(5) no
C76 C71 C77 120.5(4) no
C71 C72 C73 121.8(5) no
C72 C73 C74 119.3(5) no
C73 C74 C75 120.3(5) no
C74 C75 C76 119.7(5) no
C71 C76 C75 120.6(5) no
C71 C72 H721 119.1(7) no
C73 C72 H721 119.0(7) no
C72 C73 H731 121.4(8) no
C74 C73 H731 119.3(8) no
C73 C74 H741 120.4(8) no
C75 C74 H741 119.4(8) no
C74 C75 H751 120.9(8) no
C76 C75 H751 119.4(7) no
C71 C76 H761 120.2(8) no
C75 C76 H761 119.1(8) no
C71 C77 H771 111.3(12) no
C71 C77 H772 115.4(14) no
C71 C77 H773 111.3(11) no
H771 C77 H772 111(2) no
H771 C77 H773 103(2) no
H772 C77 H773 103.2(17) no

loop_
_geom_bond_atom_site_label_1
_geom_bond_atom_site_label_2
_geom_bond_distance
_geom_bond_publ_flag
Ru Cl1 2.401(4) yes
Ru Cl2 2.403(5) yes
Ru P1 2.261(6) yes
Ru P2 2.237(6) yes
Ru H102 2.113(11) no
Ru H401 2.137(12) no
P1 C21 1.832(7) yes
P1 C31 1.826(6) yes
P1 C11 1.853(6) yes
P2 C41 1.845(7) yes
P2 C51 1.844(7) yes
P2 C61 1.817(6) yes
C10 C12 1.502(6) no
C11 C12 1.413(6) no
C11 C16 1.412(6) no
C12 C13 1.388(6) no
C13 C14 1.404(7) no
C14 C15 1.388(7) no
C15 C16 1.393(6) no
C16 C17 1.519(8) no
C21 C22 1.406(6) no
C21 C26 1.402(6) no
C22 C23 1.389(6) no
C23 C24 1.405(6) no
C24 C25 1.392(6) no
C25 C26 1.396(6) no
C31 C32 1.401(6) no
C31 C36 1.396(6) no
C32 C33 1.390(6) no
C33 C34 1.388(7) no
C34 C35 1.387(7) no
C35 C36 1.409(6) no
C40 C46 1.490(7) no
C41 C42 1.423(6) no
C41 C46 1.414(6) no
C42 C43 1.399(6) no
C42 C47 1.512(8) no
C43 C44 1.399(7) no
C44 C45 1.392(6) no
C45 C46 1.395(6) no
C51 C52 1.416(6) no
C51 C56 1.402(6) no
C52 C53 1.410(7) no
C53 C54 1.397(7) no
C54 C55 1.385(6) no
C55 C56 1.383(7) no
C61 C66 1.399(7) no
C61 C62 1.402(7) no
C62 C63 1.404(6) no
C63 C64 1.381(7) no
C64 C65 1.398(7) no
C65 C66 1.384(6) no
C10 H101 1.083(13) no
C10 H102 1.119(11) no
C10 H103 1.093(13) no
C13 H131 1.115(12) no
C14 H141 1.067(13) no
C15 H151 1.109(12) no
C17 H171 1.109(11) no
C17 H172 1.065(14) no
C17 H173 1.038(15) no
C22 H221 1.106(10) no
C23 H231 1.085(11) no
C24 H241 1.054(14) no
C25 H251 1.103(11) no
C26 H261 1.083(11) no
C32 H321 1.093(11) no
C33 H331 1.072(12) no
C34 H341 1.092(10) no
C35 H351 1.101(13) no
C36 H361 1.057(11) no
C40 H401 1.111(14) no
C40 H402 1.088(13) no
C40 H403 1.084(12) no
C43 H431 1.087(12) no
C44 H441 1.051(13) no
C45 H451 1.094(11) no
C47 H471 1.082(12) no
C47 H472 1.099(12) no
C47 H473 1.074(12) no
C52 H452 1.054(14) no
C53 H531 1.095(12) no
C54 H541 1.103(13) no
C55 H551 1.102(13) no
C56 H561 1.106(11) no
C62 H621 1.095(11) no
C63 H631 1.078(14) no
C64 H641 1.099(10) no
C65 H651 1.093(12) no
C66 H661 1.091(12) no
C71 C72 1.395(7) no
C71 C76 1.403(6) no
C71 C77 1.507(8) no
C72 C73 1.392(7) no
C73 C74 1.393(7) no
C74 C75 1.396(7) no
C75 C76 1.404(7) no
C72 H721 1.085(13) no
C73 H731 1.087(13) no
C74 H741 1.083(13) no
C75 H751 1.064(13) no
C76 H761 1.080(13) no
C77 H771 1.05(2) no
C77 H772 0.99(3) no
C77 H773 1.085(19) no
